data_2200216
loop_
_publ_author_name
'Senhaji, Fatima-Zahra'
'El-Bali, Brahim'
'Kerbal, Abdelali'
'Zenkouar, Mohammed'
'Tajdine, Janati'
'Bitit, Najib'
'Bolte, Michael'

_publ_section_title
;
 10-[2-(9-Anthryloxy)ethyl]-9-acridone
;
_journal_issue 2
_journal_name_full 'Acta Crystallographica Section E'
_journal_page_first o134
_journal_page_last o135
_journal_paper_doi 10.1107/S1600536801000782
_journal_volume 57
_journal_year 2001
_chemical_formula_moiety 'C29 H21 N O2'
_chemical_formula_sum 'C29 H21 N O2'
_chemical_formula_weight 415.47
_chemical_name_systematic ?
_space_group_IT_number 2
_symmetry_cell_setting triclinic
_symmetry_space_group_name_Hall '-P 1'
_symmetry_space_group_name_H-M 'P -1'
_audit_creation_method SHELXL-97
_cell_angle_alpha 107.180(5)
_cell_angle_beta 96.514(5)
_cell_angle_gamma 99.570(5)
_cell_formula_units_Z 4
_cell_length_a 7.9833(6)
_cell_length_b 14.6168(8)
_cell_length_c 18.744(2)
_cell_measurement_reflns_used 512
_cell_measurement_temperature 173(2)
_cell_measurement_theta_max 20
_cell_measurement_theta_min 1
_cell_volume 2029.7(3)
_computing_cell_refinement SMART
_computing_data_collection 'SMART (Siemens, 1995)'
_computing_data_reduction 'SAINT (Siemens, 1995)'
_computing_molecular_graphics 'XP in SHELXTL-Plus (Sheldrick, 1991)'
_computing_structure_refinement 'SHELXL97 (Sheldrick, 1997)'
_computing_structure_solution 'SHELXS97 (Sheldrick, 1990)'
_diffrn_ambient_temperature 173(2)
_diffrn_measured_fraction_theta_full .886
_diffrn_measured_fraction_theta_max .886
_diffrn_measurement_device_type 'Siemens CCD three-circle'
_diffrn_measurement_method \w
_diffrn_radiation_monochromator graphite
_diffrn_radiation_source 'fine-focus sealed tube'
_diffrn_radiation_type MoK\a
_diffrn_radiation_wavelength .71073
_diffrn_reflns_av_R_equivalents .041
_diffrn_reflns_av_sigmaI/netI .0560
_diffrn_reflns_limit_h_max 9
_diffrn_reflns_limit_h_min -10
_diffrn_reflns_limit_k_max 17
_diffrn_reflns_limit_k_min -18
_diffrn_reflns_limit_l_max 23
_diffrn_reflns_limit_l_min -23
_diffrn_reflns_number 22246
_diffrn_reflns_theta_full 27.10
_diffrn_reflns_theta_max 27.10
_diffrn_reflns_theta_min 1.15
_diffrn_standards_decay_% 0
_diffrn_standards_interval_time 1440
_diffrn_standards_number 123
_exptl_absorpt_coefficient_mu .085
_exptl_absorpt_correction_T_max .988
_exptl_absorpt_correction_T_min .958
_exptl_absorpt_correction_type empirical
_exptl_absorpt_process_details '(SADABS; Sheldrick, 1996)'
_exptl_crystal_colour yellow
_exptl_crystal_density_diffrn 1.360
_exptl_crystal_density_method 'not measured'
_exptl_crystal_description plate
_exptl_crystal_F_000 872
_exptl_crystal_size_max .51
_exptl_crystal_size_mid .38
_exptl_crystal_size_min .14
_refine_diff_density_max .249
_refine_diff_density_min -.323
_refine_ls_extinction_method none
_refine_ls_goodness_of_fit_ref 1.016
_refine_ls_hydrogen_treatment constr
_refine_ls_matrix_type full
_refine_ls_number_parameters 577
_refine_ls_number_reflns 7927
_refine_ls_number_restraints 0
_refine_ls_restrained_S_all 1.016
_refine_ls_R_factor_all .104
_refine_ls_R_factor_gt .052
_refine_ls_shift/su_max .001
_refine_ls_shift/su_mean .000
_refine_ls_structure_factor_coef Fsqd
_refine_ls_weighting_details 'calc w = 1/[\s^2^(Fo^2^)+(0.0533P)^2^+0.2959P] where P = (Fo^2^+2Fc^2^)/3'
_refine_ls_weighting_scheme calc
_refine_ls_wR_factor_ref .125
_reflns_number_gt 4798
_reflns_number_total 7927
_reflns_threshold_expression I>2\s(I)
_cod_data_source_file om6003.cif
_cod_data_source_block I
_cod_depositor_comments
;
The following automatic conversions were performed:
'_symmetry_cell_setting' value 'Triclinic' changed to 'triclinic'
according to '/home/saulius/struct/CIF-dictionaries/cif_core.dic'
dictionary named 'cif_core.dic' version 2.4.1 from 2010-06-29.

Automatic conversion script
Id: cif_fix_enum 1527 2010-12-29 10:47:43Z saulius 

The following automatic conversions were performed:

'_symmetry_cell_setting' value 'Triclinic' changed to 'triclinic'
according to /home/saulius/struct/CIF-dictionaries/cif_core.dic
dictionary named 'cif_core.dic' version 2.4.1 from 2010-06-29.

Automatic conversion script
Id: cif_fix_values 1715 2011-07-08 13:25:40Z adriana 
;
_cod_database_code 2200216
_cod_database_fobs_code 2200216

loop_
_symmetry_equiv_pos_as_xyz
'x, y, z'
'-x, -y, -z'

loop_
_atom_site_label
_atom_site_fract_x
_atom_site_fract_y
_atom_site_fract_z
_atom_site_U_iso_or_equiv
_atom_site_adp_type
_atom_site_calc_flag
_atom_site_refinement_flags
_atom_site_occupancy
_atom_site_disorder_assembly
_atom_site_disorder_group
_atom_site_type_symbol
O1 .27949(17) .27535(10) .18761(8) .0342(4) Uani d . 1 . . O
C1 .3113(3) .21240(15) .22828(12) .0319(5) Uani d . 1 . . C
C2 .3963(3) .25213(17) .30307(12) .0396(6) Uani d . 1 . . C
C3 .4461(3) .3547(2) .34079(14) .0547(7) Uani d . 1 . . C
H3 .4302 .3993 .3139 .066 Uiso calc R 1 . . H
C4 .5177(3) .3889(2) .41644(16) .0753(9) Uani d . 1 . . C
H4 .5502 .4574 .4423 .090 Uiso calc R 1 . . H
C5 .5430(4) .3204(3) .45626(16) .0816(11) Uani d . 1 . . C
H5 .5891 .3445 .5089 .098 Uiso calc R 1 . . H
C6 .5032(3) .2241(3) .42092(17) .0725(9) Uani d . 1 . . C
H6 .5264 .1813 .4485 .087 Uiso calc R 1 . . H
C7 .4277(3) .1842(2) .34373(13) .0505(7) Uani d . 1 . . C
C8 .3772(3) .0839(2) .30709(16) .0539(7) Uani d . 1 . . C
H8 .4046 .0402 .3332 .065 Uiso calc R 1 . . H
C9 .2886(3) .04634(18) .23394(15) .0467(6) Uani d . 1 . . C
C10 .2281(4) -.05682(18) .19613(19) .0592(8) Uani d . 1 . . C
H10 .2563 -.1016 .2210 .071 Uiso calc R 1 . . H
C11 .1327(4) -.0914(2) .12656(19) .0713(9) Uani d . 1 . . C
H11 .0945 -.1601 .1027 .086 Uiso calc R 1 . . H
C12 .0890(4) -.02647(19) .08880(16) .0609(7) Uani d . 1 . . C
H12 .0179 -.0518 .0402 .073 Uiso calc R 1 . . H
C13 .1466(3) .07187(16) .12063(13) .0436(6) Uani d . 1 . . C
H13 .1173 .1143 .0936 .052 Uiso calc R 1 . . H
C14 .2503(3) .11209(15) .19383(12) .0349(5) Uani d . 1 . . C
C15 .4121(3) .29040(15) .14411(12) .0343(5) Uani d . 1 . . C
H15A .4285 .2268 .1113 .041 Uiso calc R 1 . . H
H15B .5228 .3261 .1780 .041 Uiso calc R 1 . . H
C16 .3518(3) .35028(15) .09647(12) .0335(5) Uani d . 1 . . C
H16A .2381 .3151 .0651 .040 Uiso calc R 1 . . H
H16B .3379 .4139 .1303 .040 Uiso calc R 1 . . H
N17 .4748(2) .36787(12) .04693(9) .0308(4) Uani d . 1 . . N
C18 .4563(3) .30264(15) -.02586(12) .0319(5) Uani d . 1 . . C
C19 .3378(3) .21200(15) -.05010(13) .0393(5) Uani d . 1 . . C
H19 .2696 .1943 -.0160 .047 Uiso calc R 1 . . H
C20 .3200(3) .14924(16) -.12218(14) .0451(6) Uani d . 1 . . C
H20 .2387 .0888 -.1374 .054 Uiso calc R 1 . . H
C21 .4183(3) .17188(17) -.17388(13) .0463(6) Uani d . 1 . . C
H21 .4045 .1276 -.2238 .056 Uiso calc R 1 . . H
C22 .5352(3) .25927(16) -.15132(12) .0405(6) Uani d . 1 . . C
H22 .6025 .2755 -.1862 .049 Uiso calc R 1 . . H
C23 .5575(3) .32535(15) -.07771(12) .0322(5) Uani d . 1 . . C
C24 .6830(3) .41800(15) -.05659(12) .0323(5) Uani d . 1 . . C
O24 .76190(18) .44363(11) -.10304(8) .0407(4) Uani d . 1 . . O
C25 .7112(3) .47748(14) .02314(12) .0302(5) Uani d . 1 . . C
C26 .8428(3) .56241(15) .05064(13) .0360(5) Uani d . 1 . . C
H26 .9126 .5800 .0170 .043 Uiso calc R 1 . . H
C27 .8725(3) .62018(16) .12477(13) .0396(6) Uani d . 1 . . C
H27 .9626 .6770 .1426 .048 Uiso calc R 1 . . H
C28 .7690(3) .59479(15) .17389(13) .0394(6) Uani d . 1 . . C
H28 .7882 .6353 .2253 .047 Uiso calc R 1 . . H
C29 .6397(3) .51233(15) .14923(12) .0350(5) Uani d . 1 . . C
H29 .5716 .4960 .1839 .042 Uiso calc R 1 . . H
C30 .6069(2) .45158(14) .07310(12) .0294(5) Uani d . 1 . . C
O1A -.15790(17) .24023(10) .32763(8) .0367(4) Uani d . 1 . . O
C1A -.1203(2) .28802(15) .27553(12) .0300(5) Uani d . 1 . . C
C2A -.1767(2) .23783(15) .19863(12) .0319(5) Uani d . 1 . . C
C3A -.2762(3) .13987(15) .17098(14) .0406(6) Uani d . 1 . . C
H3A -.3021 .1056 .2056 .049 Uiso calc R 1 . . H
C4A -.3342(3) .09533(17) .09551(15) .0482(6) Uani d . 1 . . C
H4A -.4012 .0304 .0778 .058 Uiso calc R 1 . . H
C5A -.2955(3) .14501(17) .04309(14) .0472(6) Uani d . 1 . . C
H5A -.3373 .1131 -.0095 .057 Uiso calc R 1 . . H
C6A -.1996(3) .23750(16) .06700(12) .0392(5) Uani d . 1 . . C
H6A -.1735 .2690 .0307 .047 Uiso calc R 1 . . H
C7A -.1373(3) .28827(15) .14520(12) .0318(5) Uani d . 1 . . C
C8A -.0415(3) .38433(15) .17134(12) .0315(5) Uani d . 1 . . C
H8A -.0122 .4164 .1357 .038 Uiso calc R 1 . . H
C9A .0118(3) .43404(14) .24825(12) .0304(5) Uani d . 1 . . C
C10A .1097(3) .53256(15) .27671(13) .0381(5) Uani d . 1 . . C
H10A .1448 .5651 .2422 .046 Uiso calc R 1 . . H
C11A .1530(3) .58013(16) .35221(14) .0454(6) Uani d . 1 . . C
H11A .2192 .6453 .3700 .054 Uiso calc R 1 . . H
C12A .1006(3) .53398(17) .40491(13) .0465(6) Uani d . 1 . . C
H12A .1281 .5693 .4576 .056 Uiso calc R 1 . . H
C13A .0118(3) .44002(16) .38108(12) .0379(5) Uani d . 1 . . C
H13A -.0213 .4098 .4173 .045 Uiso calc R 1 . . H
C14A -.0327(3) .38586(14) .30233(11) .0298(5) Uani d . 1 . . C
C15A -.0148(3) .20431(15) .35478(12) .0326(5) Uani d . 1 . . C
H15C .0879 .2582 .3770 .039 Uiso calc R 1 . . H
H15D .0146 .1532 .3130 .039 Uiso calc R 1 . . H
C16A -.0741(3) .16179(15) .41476(12) .0333(5) Uani d . 1 . . C
H16C -.1071 .2133 .4549 .040 Uiso calc R 1 . . H
H16D -.1771 .1084 .3915 .040 Uiso calc R 1 . . H
N17A .0618(2) .12345(12) .44865(9) .0314(4) Uani d . 1 . . N
C18A .1734(3) .18252(15) .51470(12) .0338(5) Uani d . 1 . . C
C19A .1742(3) .28314(16) .54476(13) .0411(6) Uani d . 1 . . C
H19A .0985 .3117 .5193 .049 Uiso calc R 1 . . H
C20A .2833(3) .34004(17) .61039(14) .0482(6) Uani d . 1 . . C
H20A .2814 .4076 .6300 .058 Uiso calc R 1 . . H
C21A .3965(3) .30130(19) .64892(14) .0503(6) Uani d . 1 . . C
H21A .4718 .3417 .6943 .060 Uiso calc R 1 . . H
C22A .3976(3) .20368(17) .62034(13) .0417(6) Uani d . 1 . . C
H22A .4745 .1765 .6465 .050 Uiso calc R 1 . . H
C23A .2882(3) .14305(15) .55345(12) .0331(5) Uani d . 1 . . C
C24A .2934(3) .03923(16) .52560(12) .0342(5) Uani d . 1 . . C
O24A .38123(18) .00069(11) .56277(8) .0427(4) Uani d . 1 . . O
C25A .1882(3) -.01602(15) .45165(11) .0310(5) Uani d . 1 . . C
C26A .1978(3) -.11372(16) .41668(13) .0386(6) Uani d . 1 . . C
H26A .2752 -.1424 .4411 .046 Uiso calc R 1 . . H
C27A .0980(3) -.16869(17) .34812(13) .0424(6) Uani d . 1 . . C
H27A .1066 -.2346 .3250 .051 Uiso calc R 1 . . H
C28A -.0160(3) -.12658(16) .31296(13) .0393(5) Uani d . 1 . . C
H28A -.0869 -.1647 .2658 .047 Uiso calc R 1 . . H
C29A -.0283(3) -.03147(15) .34483(12) .0341(5) Uani d . 1 . . C
H29A -.1060 -.0041 .3193 .041 Uiso calc R 1 . . H
C30A .0735(3) .02628(15) .41520(12) .0308(5) Uani d . 1 . . C

loop_
_atom_site_aniso_label
_atom_site_aniso_U_11
_atom_site_aniso_U_22
_atom_site_aniso_U_33
_atom_site_aniso_U_12
_atom_site_aniso_U_13
_atom_site_aniso_U_23
O1 .0328(8) .0444(9) .0411(9) .0177(7) .0165(7) .0283(7)
C1 .0286(11) .0452(13) .0347(13) .0148(10) .0134(10) .0251(11)
C2 .0286(12) .0621(16) .0352(14) .0119(11) .0135(10) .0217(12)
C3 .0447(15) .0750(19) .0409(16) .0046(13) .0183(12) .0135(14)
C4 .0505(17) .104(2) .0471(18) -.0081(16) .0174(15) -.0021(18)
C5 .0412(17) .165(4) .0338(17) .001(2) .0089(13) .035(2)
C6 .0354(16) .145(3) .0499(19) .0150(18) .0103(14) .052(2)
C7 .0243(12) .109(2) .0376(15) .0203(13) .0144(11) .0461(15)
C8 .0425(15) .079(2) .073(2) .0280(14) .0297(14) .0580(17)
C9 .0387(14) .0642(16) .0619(17) .0234(12) .0301(13) .0424(14)
C10 .0641(18) .0497(17) .099(2) .0313(14) .0547(18) .0510(17)
C11 .083(2) .0499(17) .090(2) .0125(16) .048(2) .0235(18)
C12 .0646(18) .0513(17) .0645(19) .0026(14) .0257(15) .0147(15)
C13 .0428(14) .0463(14) .0468(15) .0077(11) .0166(12) .0204(12)
C14 .0332(12) .0426(13) .0440(14) .0160(10) .0210(11) .0265(11)
C15 .0331(12) .0429(12) .0400(13) .0140(10) .0153(10) .0264(11)
C16 .0310(12) .0396(12) .0392(13) .0106(10) .0100(10) .0235(11)
N17 .0310(10) .0361(10) .0329(11) .0096(8) .0080(8) .0202(9)
C18 .0313(12) .0369(12) .0353(13) .0136(10) .0045(10) .0204(11)
C19 .0382(13) .0404(13) .0435(15) .0081(11) .0052(11) .0206(12)
C20 .0424(14) .0386(13) .0549(17) .0083(11) -.0006(12) .0194(13)
C21 .0475(15) .0478(15) .0411(15) .0148(12) .0024(12) .0096(12)
C22 .0398(13) .0514(14) .0382(14) .0189(12) .0070(11) .0210(12)
C23 .0309(12) .0403(12) .0349(13) .0165(10) .0064(10) .0208(11)
C24 .0265(11) .0417(13) .0403(14) .0159(10) .0074(10) .0252(11)
O24 .0379(9) .0537(9) .0437(9) .0147(7) .0165(7) .0291(8)
C25 .0300(11) .0339(11) .0366(13) .0153(9) .0068(10) .0211(10)
C26 .0297(12) .0395(13) .0481(15) .0119(10) .0089(10) .0248(12)
C27 .0294(12) .0355(12) .0561(16) .0078(10) .0026(11) .0192(12)
C28 .0404(14) .0383(13) .0407(14) .0162(11) .0028(11) .0116(11)
C29 .0359(13) .0410(13) .0366(13) .0153(10) .0090(10) .0200(11)
C30 .0265(11) .0335(11) .0362(13) .0132(9) .0031(9) .0203(10)
O1A .0302(8) .0499(9) .0468(9) .0142(7) .0133(7) .0347(8)
C1A .0261(11) .0389(12) .0381(13) .0136(9) .0115(10) .0258(11)
C2A .0252(11) .0359(12) .0415(14) .0127(9) .0077(10) .0186(11)
C3A .0313(12) .0378(13) .0562(16) .0100(10) .0030(11) .0202(12)
C4A .0369(14) .0377(13) .0650(18) .0108(11) -.0006(13) .0111(13)
C5A .0404(14) .0542(16) .0425(15) .0188(12) .0004(11) .0064(13)
C6A .0366(13) .0490(14) .0360(14) .0168(11) .0060(11) .0152(12)
C7A .0283(11) .0398(12) .0345(13) .0178(10) .0078(10) .0161(10)
C8A .0299(11) .0393(12) .0367(13) .0158(10) .0118(10) .0222(11)
C9A .0296(11) .0345(12) .0367(13) .0138(9) .0091(10) .0206(10)
C10A .0386(13) .0368(12) .0473(15) .0105(10) .0066(11) .0249(12)
C11A .0454(14) .0370(13) .0514(16) .0073(11) -.0015(12) .0152(12)
C12A .0536(16) .0453(14) .0387(15) .0165(12) .0037(12) .0091(12)
C13A .0412(13) .0473(14) .0337(13) .0174(11) .0092(10) .0205(11)
C14A .0293(11) .0368(12) .0317(12) .0144(9) .0091(9) .0183(10)
C15A .0298(12) .0396(12) .0417(13) .0150(9) .0118(10) .0264(11)
C16A .0317(12) .0393(12) .0415(13) .0146(10) .0143(10) .0249(11)
N17A .0324(10) .0355(10) .0363(11) .0121(8) .0103(8) .0221(9)
C18A .0322(12) .0411(13) .0381(13) .0092(10) .0143(10) .0239(11)
C19A .0429(14) .0424(13) .0460(15) .0129(11) .0149(12) .0213(12)
C20A .0528(16) .0430(14) .0503(16) .0091(12) .0190(13) .0138(13)
C21A .0450(15) .0593(17) .0430(15) .0029(13) .0103(12) .0146(13)
C22A .0340(13) .0573(16) .0415(14) .0100(11) .0118(11) .0252(13)
C23A .0295(12) .0437(13) .0344(13) .0075(10) .0134(10) .0221(11)
C24A .0272(11) .0498(14) .0418(14) .0131(10) .0176(10) .0320(12)
O24A .0364(9) .0580(10) .0503(10) .0164(7) .0106(7) .0373(9)
C25A .0313(12) .0382(12) .0347(13) .0108(9) .0146(10) .0233(10)
C26A .0419(13) .0445(13) .0467(15) .0183(11) .0204(12) .0306(12)
C27A .0511(15) .0385(13) .0468(15) .0157(11) .0204(12) .0197(12)
C28A .0409(13) .0423(13) .0406(14) .0092(11) .0137(11) .0192(11)
C29A .0318(12) .0415(13) .0382(13) .0111(10) .0102(10) .0232(11)
C30A .0303(11) .0367(12) .0354(13) .0094(9) .0152(10) .0217(11)

loop_
_atom_type_symbol
_atom_type_description
_atom_type_scat_dispersion_real
_atom_type_scat_dispersion_imag
_atom_type_scat_source
C C .0033 .0016 'International Tables Vol C Tables 4.2.6.8 and 6.1.1.4'
H H .0000 .0000 'International Tables Vol C Tables 4.2.6.8 and 6.1.1.4'
N N .0061 .0033 'International Tables Vol C Tables 4.2.6.8 and 6.1.1.4'
O O .0106 .0060 'International Tables Vol C Tables 4.2.6.8 and 6.1.1.4'

loop_
_geom_angle_atom_site_label_1
_geom_angle_atom_site_label_2
_geom_angle_atom_site_label_3
_geom_angle
_geom_angle_publ_flag
C1 O1 C15 111.77(14) ?
C2 C1 C14 122.15(19) ?
C2 C1 O1 118.91(19) ?
C14 C1 O1 118.87(19) ?
C1 C2 C3 122.6(2) ?
C1 C2 C7 117.4(2) ?
C3 C2 C7 119.9(2) ?
C4 C3 C2 119.6(3) ?
C4 C3 H3 120.2 ?
C2 C3 H3 120.2 ?
C3 C4 C5 119.6(3) ?
C3 C4 H4 120.2 ?
C5 C4 H4 120.2 ?
C6 C5 C4 121.5(3) ?
C6 C5 H5 119.3 ?
C4 C5 H5 119.3 ?
C5 C6 C7 121.7(3) ?
C5 C6 H6 119.1 ?
C7 C6 H6 119.1 ?
C8 C7 C6 122.4(3) ?
C8 C7 C2 120.0(2) ?
C6 C7 C2 117.6(3) ?
C9 C8 C7 121.6(2) ?
C9 C8 H8 119.2 ?
C7 C8 H8 119.2 ?
C8 C9 C14 119.3(2) ?
C8 C9 C10 122.6(2) ?
C14 C9 C10 118.1(2) ?
C11 C10 C9 121.5(2) ?
C11 C10 H10 119.3 ?
C9 C10 H10 119.3 ?
C10 C11 C12 120.2(3) ?
C10 C11 H11 119.9 ?
C12 C11 H11 119.9 ?
C13 C12 C11 121.1(3) ?
C13 C12 H12 119.5 ?
C11 C12 H12 119.5 ?
C12 C13 C14 120.8(2) ?
C12 C13 H13 119.6 ?
C14 C13 H13 119.6 ?
C1 C14 C13 122.41(19) ?
C1 C14 C9 119.3(2) ?
C13 C14 C9 118.2(2) ?
O1 C15 C16 106.17(16) ?
O1 C15 H15A 110.5 ?
C16 C15 H15A 110.5 ?
O1 C15 H15B 110.5 ?
C16 C15 H15B 110.5 ?
H15A C15 H15B 108.7 ?
N17 C16 C15 111.50(16) ?
N17 C16 H16A 109.3 ?
C15 C16 H16A 109.3 ?
N17 C16 H16B 109.3 ?
C15 C16 H16B 109.3 ?
H16A C16 H16B 108.0 ?
C18 N17 C30 120.73(17) ?
C18 N17 C16 119.92(17) ?
C30 N17 C16 119.34(17) ?
N17 C18 C19 121.51(19) ?
N17 C18 C23 120.55(18) ?
C19 C18 C23 117.9(2) ?
C20 C19 C18 120.7(2) ?
C20 C19 H19 119.7 ?
C18 C19 H19 119.7 ?
C19 C20 C21 121.6(2) ?
C19 C20 H20 119.2 ?
C21 C20 H20 119.2 ?
C22 C21 C20 118.7(2) ?
C22 C21 H21 120.6 ?
C20 C21 H21 120.6 ?
C21 C22 C23 121.4(2) ?
C21 C22 H22 119.3 ?
C23 C22 H22 119.3 ?
C22 C23 C18 119.7(2) ?
C22 C23 C24 119.25(19) ?
C18 C23 C24 121.0(2) ?
O24 C24 C25 122.28(19) ?
O24 C24 C23 122.2(2) ?
C25 C24 C23 115.52(18) y
C26 C25 C30 119.3(2) ?
C26 C25 C24 119.67(19) ?
C30 C25 C24 120.99(19) ?
C27 C26 C25 121.4(2) ?
C27 C26 H26 119.3 ?
C25 C26 H26 119.3 ?
C26 C27 C28 119.2(2) ?
C26 C27 H27 120.4 ?
C28 C27 H27 120.4 ?
C29 C28 C27 121.1(2) ?
C29 C28 H28 119.4 ?
C27 C28 H28 119.4 ?
C28 C29 C30 120.7(2) ?
C28 C29 H29 119.7 ?
C30 C29 H29 119.7 ?
N17 C30 C29 121.39(18) ?
N17 C30 C25 120.32(19) ?
C29 C30 C25 118.29(19) ?
C1A O1A C15A 112.82(14) ?
O1A C1A C2A 118.88(18) ?
O1A C1A C14A 118.80(19) ?
C2A C1A C14A 122.28(18) ?
C1A C2A C3A 122.65(19) ?
C1A C2A C7A 118.34(18) ?
C3A C2A C7A 119.0(2) ?
C4A C3A C2A 120.5(2) ?
C4A C3A H3A 119.8 ?
C2A C3A H3A 119.8 ?
C3A C4A C5A 120.5(2) ?
C3A C4A H4A 119.8 ?
C5A C4A H4A 119.8 ?
C6A C5A C4A 120.8(2) ?
C6A C5A H5A 119.6 ?
C4A C5A H5A 119.6 ?
C5A C6A C7A 121.3(2) ?
C5A C6A H6A 119.4 ?
C7A C6A H6A 119.4 ?
C8A C7A C6A 122.34(19) ?
C8A C7A C2A 119.69(19) ?
C6A C7A C2A 117.97(19) ?
C9A C8A C7A 121.37(18) ?
C9A C8A H8A 119.3 ?
C7A C8A H8A 119.3 ?
C8A C9A C10A 122.62(18) ?
C8A C9A C14A 119.48(18) ?
C10A C9A C14A 117.9(2) ?
C11A C10A C9A 120.9(2) ?
C11A C10A H10A 119.5 ?
C9A C10A H10A 119.5 ?
C10A C11A C12A 120.8(2) ?
C10A C11A H11A 119.6 ?
C12A C11A H11A 119.6 ?
C13A C12A C11A 120.7(2) ?
C13A C12A H12A 119.7 ?
C11A C12A H12A 119.7 ?
C12A C13A C14A 120.7(2) ?
C12A C13A H13A 119.6 ?
C14A C13A H13A 119.6 ?
C1A C14A C13A 122.44(18) ?
C1A C14A C9A 118.67(19) ?
C13A C14A C9A 118.88(19) ?
O1A C15A C16A 105.49(15) ?
O1A C15A H15C 110.6 ?
C16A C15A H15C 110.6 ?
O1A C15A H15D 110.6 ?
C16A C15A H15D 110.6 ?
H15C C15A H15D 108.8 ?
N17A C16A C15A 111.46(16) ?
N17A C16A H16C 109.3 ?
C15A C16A H16C 109.3 ?
N17A C16A H16D 109.3 ?
C15A C16A H16D 109.3 ?
H16C C16A H16D 108.0 ?
C18A N17A C30A 120.73(17) ?
C18A N17A C16A 120.10(17) ?
C30A N17A C16A 119.13(17) ?
N17A C18A C23A 120.63(19) ?
N17A C18A C19A 121.17(19) ?
C23A C18A C19A 118.2(2) ?
C20A C19A C18A 120.5(2) ?
C20A C19A H19A 119.8 ?
C18A C19A H19A 119.8 ?
C19A C20A C21A 121.5(2) ?
C19A C20A H20A 119.2 ?
C21A C20A H20A 119.2 ?
C22A C21A C20A 118.7(2) ?
C22A C21A H21A 120.6 ?
C20A C21A H21A 120.6 ?
C21A C22A C23A 121.5(2) ?
C21A C22A H22A 119.2 ?
C23A C22A H22A 119.2 ?
C22A C23A C18A 119.6(2) ?
C22A C23A C24A 119.43(19) ?
C18A C23A C24A 121.0(2) ?
O24A C24A C25A 122.4(2) ?
O24A C24A C23A 122.1(2) ?
C25A C24A C23A 115.54(18) y
C26A C25A C30A 119.1(2) ?
C26A C25A C24A 119.79(19) ?
C30A C25A C24A 121.10(19) ?
C27A C26A C25A 121.5(2) ?
C27A C26A H26A 119.3 ?
C25A C26A H26A 119.3 ?
C26A C27A C28A 119.0(2) ?
C26A C27A H27A 120.5 ?
C28A C27A H27A 120.5 ?
C29A C28A C27A 121.3(2) ?
C29A C28A H28A 119.3 ?
C27A C28A H28A 119.3 ?
C28A C29A C30A 120.5(2) ?
C28A C29A H29A 119.7 ?
C30A C29A H29A 119.7 ?
N17A C30A C25A 120.26(19) ?
N17A C30A C29A 121.17(18) ?
C25A C30A C29A 118.57(19) ?

loop_
_geom_bond_atom_site_label_1
_geom_bond_atom_site_label_2
_geom_bond_site_symmetry_2
_geom_bond_distance
_geom_bond_publ_flag
O1 C1 . 1.393(2) y
O1 C15 . 1.435(2) y
C1 C2 . 1.391(3) ?
C1 C14 . 1.391(3) ?
C2 C3 . 1.420(3) ?
C2 C7 . 1.455(3) ?
C3 C4 . 1.374(3) ?
C3 H3 . .9500 ?
C4 C5 . 1.440(4) ?
C4 H4 . .9500 ?
C5 C6 . 1.332(4) ?
C5 H5 . .9500 ?
C6 C7 . 1.408(4) ?
C6 H6 . .9500 ?
C7 C8 . 1.389(4) ?
C8 C9 . 1.374(3) ?
C8 H8 . .9500 ?
C9 C14 . 1.433(3) ?
C9 C10 . 1.435(3) ?
C10 C11 . 1.339(4) ?
C10 H10 . .9500 ?
C11 C12 . 1.405(4) ?
C11 H11 . .9500 ?
C12 C13 . 1.358(3) ?
C12 H12 . .9500 ?
C13 C14 . 1.420(3) ?
C13 H13 . .9500 ?
C15 C16 . 1.516(3) ?
C15 H15A . .9900 ?
C15 H15B . .9900 ?
C16 N17 . 1.468(2) y
C16 H16A . .9900 ?
C16 H16B . .9900 ?
N17 C18 . 1.390(3) y
N17 C30 . 1.396(2) y
C18 C19 . 1.410(3) ?
C18 C23 . 1.409(3) ?
C19 C20 . 1.367(3) ?
C19 H19 . .9500 ?
C20 C21 . 1.393(3) ?
C20 H20 . .9500 ?
C21 C22 . 1.370(3) ?
C21 H21 . .9500 ?
C22 C23 . 1.403(3) ?
C22 H22 . .9500 ?
C23 C24 . 1.462(3) ?
C24 O24 . 1.238(2) y
C24 C25 . 1.460(3) ?
C25 C26 . 1.406(3) ?
C25 C30 . 1.412(3) ?
C26 C27 . 1.366(3) ?
C26 H26 . .9500 ?
C27 C28 . 1.393(3) ?
C27 H27 . .9500 ?
C28 C29 . 1.371(3) ?
C28 H28 . .9500 ?
C29 C30 . 1.408(3) ?
C29 H29 . .9500 ?
O1A C1A . 1.390(2) y
O1A C15A . 1.437(2) y
C1A C2A . 1.392(3) ?
C1A C14A . 1.397(3) ?
C2A C3A . 1.428(3) ?
C2A C7A . 1.441(3) ?
C3A C4A . 1.359(3) ?
C3A H3A . .9500 ?
C4A C5A . 1.416(3) ?
C4A H4A . .9500 ?
C5A C6A . 1.354(3) ?
C5A H5A . .9500 ?
C6A C7A . 1.420(3) ?
C6A H6A . .9500 ?
C7A C8A . 1.396(3) ?
C8A C9A . 1.388(3) ?
C8A H8A . .9500 ?
C9A C10A . 1.430(3) ?
C9A C14A . 1.439(3) ?
C10A C11A . 1.354(3) ?
C10A H10A . .9500 ?
C11A C12A . 1.414(3) ?
C11A H11A . .9500 ?
C12A C13A . 1.353(3) ?
C12A H12A . .9500 ?
C13A C14A . 1.424(3) ?
C13A H13A . .9500 ?
C15A C16A . 1.520(2) ?
C15A H15C . .9900 ?
C15A H15D . .9900 ?
C16A N17A . 1.466(2) y
C16A H16C . .9900 ?
C16A H16D . .9900 ?
N17A C18A . 1.391(3) y
N17A C30A . 1.397(2) y
C18A C23A . 1.405(3) ?
C18A C19A . 1.410(3) ?
C19A C20A . 1.369(3) ?
C19A H19A . .9500 ?
C20A C21A . 1.386(3) ?
C20A H20A . .9500 ?
C21A C22A . 1.370(3) ?
C21A H21A . .9500 ?
C22A C23A . 1.399(3) ?
C22A H22A . .9500 ?
C23A C24A . 1.461(3) ?
C24A O24A . 1.244(2) y
C24A C25A . 1.459(3) ?
C25A C26A . 1.403(3) ?
C25A C30A . 1.409(3) ?
C26A C27A . 1.370(3) ?
C26A H26A . .9500 ?
C27A C28A . 1.390(3) ?
C27A H27A . .9500 ?
C28A C29A . 1.366(3) ?
C28A H28A . .9500 ?
C29A C30A . 1.408(3) ?
C29A H29A . .9500 ?

loop_
_geom_torsion_atom_site_label_1
_geom_torsion_atom_site_label_2
_geom_torsion_atom_site_label_3
_geom_torsion_atom_site_label_4
_geom_torsion
C15 O1 C1 C2 94.4(2)
C15 O1 C1 C14 -88.5(2)
C14 C1 C2 C3 -174.52(19)
O1 C1 C2 C3 2.5(3)
C14 C1 C2 C7 3.1(3)
O1 C1 C2 C7 -179.86(17)
C1 C2 C3 C4 175.0(2)
C7 C2 C3 C4 -2.6(3)
C2 C3 C4 C5 .7(4)
C3 C4 C5 C6 2.0(4)
C4 C5 C6 C7 -2.8(4)
C5 C6 C7 C8 -176.6(2)
C5 C6 C7 C2 .8(4)
C1 C2 C7 C8 1.6(3)
C3 C2 C7 C8 179.3(2)
C1 C2 C7 C6 -175.8(2)
C3 C2 C7 C6 1.8(3)
C6 C7 C8 C9 173.5(2)
C2 C7 C8 C9 -3.8(3)
C7 C8 C9 C14 1.3(3)
C7 C8 C9 C10 -177.0(2)
C8 C9 C10 C11 175.7(2)
C14 C9 C10 C11 -2.6(3)
C9 C10 C11 C12 -.2(4)
C10 C11 C12 C13 2.2(4)
C11 C12 C13 C14 -1.3(4)
C2 C1 C14 C13 172.7(2)
O1 C1 C14 C13 -4.4(3)
C2 C1 C14 C9 -5.6(3)
O1 C1 C14 C9 177.34(17)
C12 C13 C14 C1 -179.9(2)
C12 C13 C14 C9 -1.6(3)
C8 C9 C14 C1 3.4(3)
C10 C9 C14 C1 -178.26(19)
C8 C9 C14 C13 -175.0(2)
C10 C9 C14 C13 3.4(3)
C1 O1 C15 C16 173.84(17)
O1 C15 C16 N17 -178.01(16)
C15 C16 N17 C18 90.9(2)
C15 C16 N17 C30 -90.6(2)
C30 N17 C18 C19 172.05(18)
C16 N17 C18 C19 -9.5(3)
C30 N17 C18 C23 -7.5(3)
C16 N17 C18 C23 170.94(17)
N17 C18 C19 C20 179.25(18)
C23 C18 C19 C20 -1.2(3)
C18 C19 C20 C21 .5(3)
C19 C20 C21 C22 .0(3)
C20 C21 C22 C23 .2(3)
C21 C22 C23 C18 -1.0(3)
C21 C22 C23 C24 -179.55(19)
N17 C18 C23 C22 -179.01(17)
C19 C18 C23 C22 1.4(3)
N17 C18 C23 C24 -.5(3)
C19 C18 C23 C24 179.97(18)
C22 C23 C24 O24 5.4(3)
C18 C23 C24 O24 -173.20(18)
C22 C23 C24 C25 -173.70(17)
C18 C23 C24 C25 7.7(3)
O24 C24 C25 C26 -6.0(3)
C23 C24 C25 C26 173.01(17)
O24 C24 C25 C30 173.30(18)
C23 C24 C25 C30 -7.6(3)
C30 C25 C26 C27 .3(3)
C24 C25 C26 C27 179.66(18)
C25 C26 C27 C28 -.6(3)
C26 C27 C28 C29 .8(3)
C27 C28 C29 C30 -.8(3)
C18 N17 C30 C29 -172.57(17)
C16 N17 C30 C29 9.0(3)
C18 N17 C30 C25 7.6(3)
C16 N17 C30 C25 -170.86(16)
C28 C29 C30 N17 -179.40(18)
C28 C29 C30 C25 .4(3)
C26 C25 C30 N17 179.63(17)
C24 C25 C30 N17 .3(3)
C26 C25 C30 C29 -.2(3)
C24 C25 C30 C29 -179.56(17)
C15A O1A C1A C2A 100.3(2)
C15A O1A C1A C14A -82.0(2)
O1A C1A C2A C3A 1.9(3)
C14A C1A C2A C3A -175.75(19)
O1A C1A C2A C7A 179.83(17)
C14A C1A C2A C7A 2.2(3)
C1A C2A C3A C4A 177.3(2)
C7A C2A C3A C4A -.6(3)
C2A C3A C4A C5A .6(3)
C3A C4A C5A C6A .3(3)
C4A C5A C6A C7A -1.1(3)
C5A C6A C7A C8A -178.6(2)
C5A C6A C7A C2A 1.0(3)
C1A C2A C7A C8A 1.4(3)
C3A C2A C7A C8A 179.41(19)
C1A C2A C7A C6A -178.18(18)
C3A C2A C7A C6A -.2(3)
C6A C7A C8A C9A 177.20(19)
C2A C7A C8A C9A -2.4(3)
C7A C8A C9A C10A -179.82(19)
C7A C8A C9A C14A -.2(3)
C8A C9A C10A C11A 177.1(2)
C14A C9A C10A C11A -2.6(3)
C9A C10A C11A C12A -.8(3)
C10A C11A C12A C13A 2.5(3)
C11A C12A C13A C14A -.7(3)
O1A C1A C14A C13A -3.3(3)
C2A C1A C14A C13A 174.34(19)
O1A C1A C14A C9A 177.66(17)
C2A C1A C14A C9A -4.7(3)
C12A C13A C14A C1A 178.3(2)
C12A C13A C14A C9A -2.7(3)
C8A C9A C14A C1A 3.6(3)
C10A C9A C14A C1A -176.69(18)
C8A C9A C14A C13A -175.42(19)
C10A C9A C14A C13A 4.2(3)
C1A O1A C15A C16A 175.82(17)
O1A C15A C16A N17A -179.05(16)
C15A C16A N17A C18A 93.3(2)
C15A C16A N17A C30A -88.8(2)
C30A N17A C18A C23A -6.6(3)
C16A N17A C18A C23A 171.19(17)
C30A N17A C18A C19A 173.62(17)
C16A N17A C18A C19A -8.6(3)
N17A C18A C19A C20A 179.13(19)
C23A C18A C19A C20A -.6(3)
C18A C19A C20A C21A .4(3)
C19A C20A C21A C22A -.3(3)
C20A C21A C22A C23A .2(3)
C21A C22A C23A C18A -.4(3)
C21A C22A C23A C24A -179.51(19)
N17A C18A C23A C22A -179.14(17)
C19A C18A C23A C22A .6(3)
N17A C18A C23A C24A -.1(3)
C19A C18A C23A C24A 179.67(18)
C22A C23A C24A O24A 6.4(3)
C18A C23A C24A O24A -172.68(18)
C22A C23A C24A C25A -173.88(17)
C18A C23A C24A C25A 7.1(3)
O24A C24A C25A C26A -6.6(3)
C23A C24A C25A C26A 173.67(17)
O24A C24A C25A C30A 171.88(18)
C23A C24A C25A C30A -7.9(3)
C30A C25A C26A C27A -.1(3)
C24A C25A C26A C27A 178.41(18)
C25A C26A C27A C28A -.5(3)
C26A C27A C28A C29A 1.0(3)
C27A C28A C29A C30A -.9(3)
C18A N17A C30A C25A 5.8(3)
C16A N17A C30A C25A -172.03(16)
C18A N17A C30A C29A -174.23(17)
C16A N17A C30A C29A 7.9(3)
C26A C25A C30A N17A -179.81(17)
C24A C25A C30A N17A 1.7(3)
C26A C25A C30A C29A .2(3)
C24A C25A C30A C29A -178.25(17)
C28A C29A C30A N17A -179.69(17)
C28A C29A C30A C25A .3(3)

loop_
_cod_related_entry_id
_cod_related_entry_database
_cod_related_entry_code
1 ChemSpider 24730981
